data_7719078
loop_
_publ_author_name
'Evans, Alexander'
'Arnold, Thomas A. Q.'
'Ransom, Paul'
'Binding, Samantha C.'
'Myers, William K.'
'Crumpton, Agamemnon E.'
'Turner, Zo&#xeb; R'
'Buffet, Jean-Charles'
'O'Hare, Dermot'

_publ_section_title
;
 Synthesis, characterisation, and magnetic properties of a
 permethylindenyl manganocene.
;
_journal_issue 29
_journal_name_full 'Dalton transactions (Cambridge, England : 2003)'
_journal_page_first 11427
_journal_page_last 11433
_journal_paper_doi 10.1039/d5dt01345c
_journal_volume 54
_journal_year 2025
_chemical_formula_moiety 'C32 H42 Mn'
_chemical_formula_sum 'C32 H42 Mn'
_chemical_formula_weight 481.59
_chemical_properties_physical Air-sensitive
_space_group_crystal_system triclinic
_space_group_IT_number 2
_space_group_name_Hall '-P 1'
_space_group_name_H-M_alt 'P -1'
_atom_sites_solution_hydrogens geom
_atom_sites_solution_primary dual
_audit_creation_date 2025-01-14
_audit_creation_method
;
Olex2 1.5
(compiled 2024.02.16 svn.r378c4104 for OlexSys, GUI svn.r6928)
;
_audit_update_record
;
2025-02-02 deposited with the CCDC.	2025-07-04 downloaded from the CCDC.
;
_cell_angle_alpha 102.1125(6)
_cell_angle_beta 95.2335(5)
_cell_angle_gamma 115.4354(7)
_cell_formula_units_Z 2
_cell_length_a 9.05112(6)
_cell_length_b 10.38233(8)
_cell_length_c 15.81224(10)
_cell_measurement_reflns_used 31884
_cell_measurement_temperature 100.00(10)
_cell_measurement_theta_max 75.4320
_cell_measurement_theta_min 2.8920
_cell_volume 1284.035(18)
_computing_cell_refinement 'CrysAlisPro 1.171.42.49 (Rigaku OD, 2022)'
_computing_data_collection 'CrysAlisPro 1.171.42.49 (Rigaku OD, 2022)'
_computing_data_reduction 'CrysAlisPro 1.171.42.49 (Rigaku OD, 2022)'
_computing_molecular_graphics 'Olex2 1.5 (Dolomanov et al., 2009)'
_computing_publication_material 'Olex2 1.5 (Dolomanov et al., 2009)'
_computing_structure_refinement 'SHELXL 2019/3 (Sheldrick, 2015)'
_computing_structure_solution 'SHELXT 2018/2 (Sheldrick, 2018)'
_diffrn_ambient_environment N~2~
_diffrn_ambient_temperature 100.00(10)
_diffrn_detector 'Hybrid Pixel Array Detector'
_diffrn_detector_area_resol_mean 10.0000
_diffrn_detector_type 'HyPix-Arc 150'
_diffrn_measured_fraction_theta_full 1.000
_diffrn_measured_fraction_theta_max 0.979
_diffrn_measurement_details
;
List of Runs (angles in degrees, time in seconds):

  # Type    Start    End  Width  t~exp~   \w     \q     \k     \f   Frames
#--------------------------------------------------------------------------
  1  \w     42.00  77.00   0.50    0.66    --   57.25-132.00 140.00   70
  2  \w     30.00  64.00   0.50    0.66    --   57.25-137.00 -36.00   68
  3  \w     65.00 108.00   0.50    0.66    --   69.96-132.00 140.00   86
  4  \w     76.00 115.00   0.50    0.66    --   69.96 137.00  26.00   78
  5  \w     55.00 106.00   0.50    0.66    --   69.96-137.00 -36.00  102
  6  \w     78.00 103.00   0.50    0.66    --   84.02 137.00  26.00   50
  7  \w     54.00  79.00   0.50    0.66    --   84.02-137.00 -36.00   50
  8  \w     79.00 104.00   0.50    0.66    --   84.02 132.00-150.00   50
  9  \w     91.00 116.00   0.50    0.66    --   84.02-132.00 140.00   50
 10  \w      6.00  36.00   0.50    0.66    --   57.25 -30.00 -30.00   60
 11  \w      4.00  33.00   0.50    0.66    --   57.25 -30.00 -90.00   58
 12  \w     60.00  85.00   0.50    0.66    --   57.25  61.00 -30.00   50
 13  \w      4.00  36.00   0.50    0.66    --   57.25 -30.00-150.00   64
 14  \w      7.00  35.00   0.50    0.66    --   57.25 -30.00 -60.00   56
 15  \w     18.00  54.00   0.50    0.66    --   57.25 -61.00-180.00   72
 16  \w     20.00  49.00   0.50    0.66    --   69.96 -45.00   0.00   58
 17  \w     31.00  77.00   0.50    0.66    --   69.96 -95.00-180.00   92
 18  \w     20.00  51.00   0.50    0.66    --   69.96 -45.00 120.00   62
 19  \w     92.00 118.00   0.50    0.66    --   69.96  45.00  60.00   52
 20  \w     28.00  84.00   0.50    0.66    --   69.96 -95.00   0.00  112
 21  \w     22.00  61.00   0.50    0.66    --   69.96-125.00   0.00   78
 22  \w     75.00 109.00   0.50    0.66    --   69.96  45.00 120.00   68
 23  \w     79.00 115.00   0.50    0.66    --   69.96  45.00-150.00   72
 24  \w     23.00  48.00   0.50    0.66    --   69.96 -45.00  90.00   50
 25  \w     78.00 104.00   0.50    0.66    --   69.96-125.00   0.00   52
 26  \w     41.00  96.00   0.50    0.66    --   84.02 -95.00  90.00  110
 27  \w     40.00  92.00   0.50    0.66    --   84.02 -95.00 -90.00  104
 28  \w     89.00 114.00   0.50    0.66    --   84.02  45.00-180.00   50
 29  \w     51.00  76.00   0.50    0.66    --   84.02 178.00 -30.00   50
 30  \w     82.00 108.00   0.50    0.66    --   84.02-111.00-120.00   52
 31  \w     48.00  89.00   0.50    0.66    --   84.02-111.00 -90.00   82
 32  \w     37.00  66.00   0.50    0.66    --   84.02 -61.00   0.00   58
 33  \w     49.00  74.00   0.50    0.66    --   84.02 -95.00 120.00   50
 34  \w     55.00  80.00   0.50    0.66    --   84.02 -77.00  30.00   50
 35  \w     52.00  78.00   0.50    0.66    --   84.02-111.00 150.00   52
 36  \w     66.00 107.00   0.50    0.66    --   84.02-111.00  30.00   82
 37  \w     41.00  67.00   0.50    0.66    --   84.02 -95.00 150.00   52
 38  \w     69.00 116.00   0.50    0.66    --   84.02   0.00 -60.00   94
 39  \w     43.00  82.00   0.50    0.66    --   84.02 -77.00-150.00   78
 40  \w     77.00 107.00   0.50    0.66    --   84.02-111.00-180.00   60
 41  \w     40.00  65.00   0.50    0.66    --   84.02-111.00   0.00   50
 42  \w     91.00 135.00   0.50    0.66    --   84.02  45.00 -90.00   88
 43  \w     48.00  77.00   0.50    0.66    --   84.02 -77.00-180.00   58
 44  \w     40.00  65.00   0.50    0.66    --   84.02 -61.00 150.00   50
 45  \w     41.00  66.00   0.50    0.66    --   84.02 -61.00 120.00   50
 46  \w     45.00  70.00   0.50    0.66    --   84.02 -77.00 -90.00   50
 47  \w     99.00 135.00   0.50    0.66    --   84.02  45.00 -30.00   72
 48  \w     73.00 108.00   0.50    0.66    --   84.02-111.00 -30.00   70
 49  \w     40.00  71.00   0.50    0.66    --   84.02 -95.00   0.00   62
 50  \w     40.00  66.00   0.50    0.66    --   84.02-111.00  90.00   52
 51  \w     83.00 108.00   0.50    0.66    --   84.02-111.00  90.00   50
 52  \w     96.00 121.00   0.50    0.66    --   84.02  45.00-150.00   50
 53  \w     57.00  86.00   0.50    0.66    --   84.02 -77.00 150.00   58
 54  \w     46.00  71.00   0.50    0.66    --   84.02-111.00 -30.00   50
 55  \w     97.00 125.00   0.50    0.66    --   84.02  45.00-120.00   56
 56  \w     79.00 108.00   0.50    0.66    --   84.02-111.00 150.00   58
 57  \w     60.00  87.00   0.50    0.66    --   84.02 -95.00  30.00   54
 58  \w     92.00 119.00   0.50    0.66    --   84.02  45.00  60.00   54
 59  \w     53.00  78.00   0.50    0.66    --   84.02 -95.00 -30.00   50
 60  \w     66.00 119.00   0.50    0.66    --   86.00  25.00 166.13  106
 61  \w     61.00 103.00   0.50    0.66    --   86.75  19.00   5.10   84
 62  \w     65.00 103.00   0.50    0.66    --   86.75  25.00-138.79   76
 63  \w     60.00  85.00   0.50    0.66    --   86.75  18.00  34.11   50
 64  \w     69.00 115.00   0.50    0.66    --   86.75  11.00 -33.08   92
 65  \w     65.00 110.00   0.50    0.66    --   86.75  25.00  56.80   90
 66  \w     70.00 135.00   0.50    0.66    --   86.75   6.00-129.37  130
 67  \w     48.00 114.00   0.50    0.66    --   86.75  10.00 169.73  132
 68  \w     76.00 121.00   0.50    0.66    --   69.96  45.00 -30.00   90
 69  \w     -4.00  21.00   0.50    0.66    --   -6.75  61.00-180.00   50
 70  \w     10.00  39.00   0.50    0.66    --   -6.75  61.00 -90.00   58
 71  \w     -9.00  16.00   0.50    0.66    --   10.00 101.00-104.97   50
 72  \w     -9.00  16.00   0.50    0.66    --   10.00 101.00   8.39   50
 73  \w     -7.00  18.00   0.50    0.66    --   10.00  99.00 127.18   50
 74  \w      3.00  28.00   0.50    0.66    --   18.00  96.00 147.72   50
 75  \w     15.00  40.00   0.50    0.66    --   26.00  89.00  -6.16   50
 76  \w     16.00  41.00   0.50    0.66    --   26.00  88.00  79.33   50
 77  \w     13.00  38.00   0.50    0.66    --   26.00  92.00-111.52   50
 78  \w     16.00  41.00   0.50    0.66    --   26.00  88.00 159.76   50
 79  \w     28.00  53.00   0.50    0.66    --   30.00  75.00  49.72   50
 80  \w     31.00  56.00   0.50    0.66    --   34.00  77.00 -64.19   50
 81  \w     31.00  56.00   0.50    0.66    --   34.00  77.00 123.79   50
 82  \w     32.00  57.00   0.50    0.66    --   34.00  74.00  94.56   50
 83  \w     38.00  63.00   0.50    0.66    --   38.00  72.00  73.94   50
 84  \w     39.00  64.00   0.50    0.66    --   38.00  68.00 172.21   50
 85  \w     36.00  62.00   0.50    0.66    --   38.00  75.00-116.51   52
 86  \w     35.00  60.00   0.50    0.66    --   38.00  77.00-152.10   50
 87  \w     40.00  65.00   0.50    0.66    --   42.00  75.00 167.82   50
 88  \w     43.00  68.00   0.50    0.66    --   42.00  69.00  -0.98   50
 89  \w     40.00  65.00   0.50    0.66    --   42.00  75.00  15.74   50
 90  \w     44.00  69.00   0.50    0.66    --   46.00  74.00  41.66   50
 91  \w     48.00  73.00   0.50    0.66    --   46.00  66.00-151.55   50
 92  \w     43.00  68.00   0.50    0.66    --   46.00  76.00 -52.88   50
 93  \w     47.00  72.00   0.50    0.66    --   46.00  69.00-179.84   50
 94  \w     44.00  69.00   0.50    0.66    --   46.00  75.00 -80.50   50
 95  \w     47.00  72.00   0.50    0.66    --   50.00  76.00  99.69   50
 96  \w     48.00  73.00   0.50    0.66    --   50.00  74.00-111.48   50
 97  \w     48.00  73.00   0.50    0.66    --   50.00  74.00  74.98   50
 98  \w     48.00  92.00   0.50    0.66    --   50.00  74.00 125.52   88
 99  \w     47.00  72.00   0.50    0.66    --   50.00  77.00  -0.97   50
100  \w     49.00  74.00   0.50    0.66    --   50.00  73.00 133.58   50
101  \w     52.00  77.00   0.50    0.66    --   54.00  74.00  66.64   50
102  \w     54.00  79.00   0.50    0.66    --   54.00  72.00 139.99   50
103  \w     52.00  77.00   0.50    0.66    --   54.00  74.00-149.21   50
104  \w     53.00  78.00   0.50    0.66    --   54.00  73.00 -36.37   50
105  \w     57.00  96.00   0.50    0.66    --   54.00  60.00 173.44   78
106  \w      4.00  29.00   0.50    0.66    --   57.25 -30.00  30.00   50
107  \w     60.00  85.00   0.50    0.66    --   57.25  61.00  90.00   50
108  \w     22.00  72.00   0.50    0.66    --   57.25  15.00  90.00  100
109  \w     65.00  98.00   0.50    0.66    --   57.25  61.00-120.00   66
110  \w     76.00 105.00   0.50    0.66    --   57.25  15.00  90.00   58
111  \w     63.00  92.00   0.50    0.66    --   57.25  61.00 150.00   58
112  \w     10.00  36.00   0.50    0.66    --   57.25 -30.00   0.00   52
113  \w     58.00  83.00   0.50    0.66    --   58.00  71.00  27.47   50
114  \w     58.00  83.00   0.50    0.66    --   58.00  71.00 -83.59   50
115  \w     59.00  84.00   0.50    0.66    --   58.00  68.00  61.53   50
116  \w     60.00  85.00   0.50    0.66    --   58.00  65.00 -58.53   50
117  \w     58.00  83.00   0.50    0.66    --   58.00  72.00 -32.08   50
118  \w     63.00 103.00   0.50    0.66    --   62.00  70.00-105.05   80
119  \w     62.00  87.00   0.50    0.66    --   62.00  71.00 -57.59   50
120  \w     61.00  86.00   0.50    0.66    --   62.00  73.00 -28.51   50
121  \w     63.00  88.00   0.50    0.66    --   62.00  70.00 172.77   50
122  \w     64.00  89.00   0.50    0.66    --   66.00  74.00  97.64   50
123  \w     64.00  89.00   0.50    0.66    --   66.00  74.00  90.68   50
124  \w     65.00  91.00   0.50    0.66    --   66.00  74.00 -15.20   52
125  \w     64.00  89.00   0.50    0.66    --   66.00  74.00 174.91   50
126  \w     66.00 102.00   0.50    0.66    --   66.00  73.00-165.12   72
127  \w     66.00  92.00   0.50    0.66    --   66.00  74.00  83.75   52
128  \w     70.00 107.00   0.50    0.66    --   69.96  30.00 -30.00   74
129  \w     19.00  49.00   0.50    0.66    --   69.96 -45.00  60.00   60
130  \w     19.00  44.00   0.50    0.66    --   69.96 -45.00  30.00   50
131  \w     89.00 114.00   0.50    0.66    --   84.02  45.00 -30.00   50
132  \w     70.00  96.00   0.50    0.66    --   84.02 178.00 -30.00   52
133  \w     67.00 100.00   0.50    0.66    --   84.02 178.00 -60.00   66
134  \w     89.00 114.00   0.50    0.66    --   84.02  45.00 150.00   50
135  \w     89.00 114.00   0.50    0.66    --   84.02  45.00-120.00   50
136  \w     65.00  98.00   0.50    0.66    --   84.02 178.00 120.00   66
137  \w     89.00 129.00   0.50    0.66    --   84.02  45.00  30.00   80
138  \w     60.00  86.00   0.50    0.66    --   84.02 178.00  60.00   52
139  \w     65.00 103.00   0.50    0.66    --   84.02 178.00 -90.00   76
140  \w     63.00  98.00   0.50    0.66    --   84.02 178.00-120.00   70
141  \w     68.00 109.00   0.50    0.66    --   84.02 178.00-150.00   82
142  \w    100.00 125.00   0.50    0.66    --   84.02 132.00-150.00   50
143  \w     89.00 114.00   0.50    0.66    --   84.02  45.00 120.00   50
144  \w     89.00 114.00   0.50    0.66    --   84.02  45.00  90.00   50
145  \w     89.00 114.00   0.50    0.66    --   84.02  45.00  60.00   50
146  \w     93.00 119.00   0.50    0.66    --   84.02 137.00  26.00   52
147  \w     89.00 114.00   0.50    0.66    --   84.02  45.00 -60.00   50
148  \w     37.00  62.00   0.50    0.66    --   84.02 -61.00 -60.00   50
149  \w     38.00  63.00   0.50    0.66    --   84.02-111.00 -30.00   50
150  \w     73.00  99.00   0.50    0.66    --   84.02 178.00  90.00   52
151  \w     89.00 114.00   0.50    0.66    --   84.02  45.00   0.00   50
152  \w     79.00 124.00   0.50    0.66    --   84.02   0.00-180.00   90
153  \w     48.00  74.00   0.50    0.66    --   84.02   0.00-180.00   52
154  \w     97.00 123.00   0.50    0.66    --   86.75   4.00  84.52   52
155  \w     41.00  68.00   0.50    0.66    --   86.75 -58.00  16.80   54
156  \w     54.00  90.00   0.50    0.66    --   86.75   4.00  84.52   72
;
_diffrn_measurement_device 'four-circle diffractometer'
_diffrn_measurement_device_type 'XtaLAB Synergy R, DW system, HyPix-Arc 150'
_diffrn_measurement_method '\w scans'
_diffrn_orient_matrix_type 'CrysAlisPro convention (1999,Acta A55,543-557)'
_diffrn_orient_matrix_UB_11 0.0257174000
_diffrn_orient_matrix_UB_12 0.0354108000
_diffrn_orient_matrix_UB_13 0.1014461000
_diffrn_orient_matrix_UB_21 -0.1735495000
_diffrn_orient_matrix_UB_22 -0.1302302000
_diffrn_orient_matrix_UB_23 -0.0086278000
_diffrn_orient_matrix_UB_31 0.0794143000
_diffrn_orient_matrix_UB_32 -0.1050026000
_diffrn_orient_matrix_UB_33 -0.0009986000
_diffrn_radiation_monochromator mirror
_diffrn_radiation_probe x-ray
_diffrn_radiation_type 'Cu K\a'
_diffrn_radiation_wavelength 1.54184
_diffrn_reflns_av_R_equivalents 0.0273
_diffrn_reflns_av_unetI/netI 0.0126
_diffrn_reflns_Laue_measured_fraction_full 1.000
_diffrn_reflns_Laue_measured_fraction_max 0.979
_diffrn_reflns_limit_h_max 11
_diffrn_reflns_limit_h_min -10
_diffrn_reflns_limit_k_max 12
_diffrn_reflns_limit_k_min -12
_diffrn_reflns_limit_l_max 19
_diffrn_reflns_limit_l_min -19
_diffrn_reflns_number 48161
_diffrn_reflns_point_group_measured_fraction_full 1.000
_diffrn_reflns_point_group_measured_fraction_max 0.979
_diffrn_reflns_theta_full 67.684
_diffrn_reflns_theta_max 75.883
_diffrn_reflns_theta_min 2.921
_diffrn_source 'Rotating-anode X-ray tube'
_diffrn_source_type 'Rigaku (Cu) X-ray Source'
_exptl_absorpt_coefficient_mu 4.284
_exptl_absorpt_correction_T_max 1.00000
_exptl_absorpt_correction_T_min 0.54645
_exptl_absorpt_correction_type multi-scan
_exptl_absorpt_process_details
;
CrysAlisPro 1.171.42.49 (Rigaku Oxford Diffraction, 2022)
Empirical absorption correction using spherical harmonics,
implemented in SCALE3 ABSPACK scaling algorithm.
;
_exptl_crystal_colour 'clear dark red'
_exptl_crystal_colour_lustre clear
_exptl_crystal_colour_modifier dark
_exptl_crystal_colour_primary red
_exptl_crystal_density_diffrn 1.246
_exptl_crystal_description block
_exptl_crystal_F_000 518
_exptl_crystal_size_max 0.3
_exptl_crystal_size_mid 0.13
_exptl_crystal_size_min 0.04
_refine_diff_density_max 0.268
_refine_diff_density_min -0.347
_refine_diff_density_rms 0.042
_refine_ls_extinction_method none
_refine_ls_goodness_of_fit_ref 1.079
_refine_ls_hydrogen_treatment constr
_refine_ls_matrix_type full
_refine_ls_number_parameters 312
_refine_ls_number_reflns 5237
_refine_ls_number_restraints 0
_refine_ls_restrained_S_all 1.079
_refine_ls_R_factor_all 0.0299
_refine_ls_R_factor_gt 0.0290
_refine_ls_shift/su_max 0.000
_refine_ls_shift/su_mean 0.000
_refine_ls_structure_factor_coef Fsqd
_refine_ls_weighting_details 'w=1/[\s^2^(Fo^2^)+(0.0449P)^2^+0.4651P] where P=(Fo^2^+2Fc^2^)/3'
_refine_ls_weighting_scheme calc
_refine_ls_wR_factor_gt 0.0804
_refine_ls_wR_factor_ref 0.0810
_reflns_Friedel_coverage 0.000
_reflns_number_gt 5061
_reflns_number_total 5237
_reflns_threshold_expression 'I > 2\s(I)'
_cod_data_source_file d5dt01345c2.cif
_cod_data_source_block IndStar2Mn
_cod_depositor_comments 'Adding full bibliography for 7719078--7719079.cif.'
_cod_original_cell_volume 1284.033(17)
_cod_database_code 7719078
_shelx_shelxl_version_number 2019/3
_chemical_oxdiff_formula 'C32 H42 Mn1'
_shelx_space_group_comment
;
The symmetry employed for this shelxl refinement is uniquely defined
by the following loop, which should always be used as a source of
symmetry information in preference to the above space-group names.
They are only intended as comments.
;
_shelx_estimated_absorpt_t_max 0.847
_shelx_estimated_absorpt_t_min 0.360
_olex2_refinement_description
;
1.a Idealised Me refined as rotating group:
 C16(H16A,H16B,H16C), C10(H10A,H10B,H10C), C24(H24A,H24B,H24C), C25(H25A,H25B,
 H25C), C13(H13A,H13B,H13C), C30(H30A,H30B,H30C), C28(H28A,H28B,H28C), C29(H29A,
 H29B,H29C), C26(H26A,H26B,H26C), C14(H14A,H14B,H14C), C12(H12A,H12B,H12C),
 C15(H15A,H15B,H15C), C27(H27A,H27B,H27C), C11(H11A,H11B,H11C)
;
_olex2_submission_special_instructions 'No special instructions were received'
_oxdiff_exptl_absorpt_empirical_details
;
Empirical correction (ABSPACK) includes:
- Absorption correction using spherical harmonics
- Frame scaling
- Detector area scaling
;
_oxdiff_exptl_absorpt_empirical_full_max 1.802
_oxdiff_exptl_absorpt_empirical_full_min 0.677

loop_
_space_group_symop_operation_xyz
'x, y, z'
'-x, -y, -z'

loop_
_atom_site_label
_atom_site_type_symbol
_atom_site_fract_x
_atom_site_fract_y
_atom_site_fract_z
_atom_site_U_iso_or_equiv
_atom_site_adp_type
_atom_site_occupancy
_atom_site_site_symmetry_order
_atom_site_calc_flag
_atom_site_refinement_flags_posn
_atom_site_refinement_flags_adp
_atom_site_refinement_flags_occupancy
_atom_site_disorder_assembly
_atom_site_disorder_group
Mn1 Mn 0.52306(2) 0.22634(2) 0.29367(2) 0.01694(7) Uani 1 1 d . . . . .
C8 C 0.60172(15) 0.17982(14) 0.17026(8) 0.0171(3) Uani 1 1 d . . . . .
C7 C 0.58751(16) 0.24558(15) 0.10100(9) 0.0198(3) Uani 1 1 d . . . . .
C9 C 0.74632(16) 0.25597(15) 0.24174(8) 0.0189(3) Uani 1 1 d . . . . .
C1 C 0.48574(17) 0.04608(14) 0.18858(9) 0.0207(3) Uani 1 1 d . . . . .
C17 C 0.51597(17) 0.42875(15) 0.33538(9) 0.0218(3) Uani 1 1 d . . . . .
C3 C 0.71878(18) 0.16942(16) 0.30494(9) 0.0239(3) Uani 1 1 d . . . . .
C008 C 0.34932(17) 0.31836(15) 0.28762(9) 0.0196(3) Uani 1 1 d . . . . .
C19 C 0.41932(18) 0.24152(17) 0.40661(9) 0.0238(3) Uani 1 1 d . . . . .
C00A C 0.28951(17) 0.20364(15) 0.33186(9) 0.0206(3) Uani 1 1 d . . . . .
C23 C 0.25065(18) 0.30471(16) 0.20695(9) 0.0224(3) Uani 1 1 d . . . . .
C6 C 0.71895(18) 0.37954(15) 0.10245(9) 0.0231(3) Uani 1 1 d . . . . .
C5 C 0.86420(17) 0.45408(15) 0.17356(10) 0.0248(3) Uani 1 1 d . . . . .
C4 C 0.87837(16) 0.39668(15) 0.24250(9) 0.0231(3) Uani 1 1 d . . . . .
C18 C 0.55376(18) 0.38265(16) 0.41022(9) 0.0241(3) Uani 1 1 d . . . . .
C20 C 0.12839(18) 0.07620(16) 0.29615(10) 0.0246(3) Uani 1 1 d . . . . .
C2 C 0.56207(19) 0.03866(16) 0.26926(10) 0.0244(3) Uani 1 1 d . . . . .
C21 C 0.03674(17) 0.06625(16) 0.21833(10) 0.0258(3) Uani 1 1 d . . . . .
C22 C 0.09838(18) 0.17989(17) 0.17313(9) 0.0248(3) Uani 1 1 d . . . . .
C16 C 0.43095(18) 0.16721(17) 0.02976(9) 0.0279(3) Uani 1 1 d . . . . .
H16A H 0.417746 0.069626 -0.001530 0.042 Uiso 1 1 calc R U . . .
H16B H 0.439370 0.226379 -0.012081 0.042 Uiso 1 1 calc R U . . .
H16C H 0.333960 0.154683 0.056578 0.042 Uiso 1 1 calc R U . . .
C10 C 0.31977(19) -0.07275(16) 0.13262(10) 0.0311(3) Uani 1 1 d . . . . .
H10A H 0.271979 -0.151804 0.161631 0.047 Uiso 1 1 calc R U . . .
H10B H 0.335801 -0.113992 0.074548 0.047 Uiso 1 1 calc R U . . .
H10C H 0.243544 -0.029749 0.125289 0.047 Uiso 1 1 calc R U . . .
C24 C 0.62994(19) 0.57114(16) 0.31681(11) 0.0311(3) Uani 1 1 d . . . . .
H24A H 0.740658 0.614038 0.354984 0.047 Uiso 1 1 calc R U . . .
H24B H 0.583633 0.641293 0.328586 0.047 Uiso 1 1 calc R U . . .
H24C H 0.639777 0.550847 0.254752 0.047 Uiso 1 1 calc R U . . .
C25 C 0.7044(2) 0.47266(19) 0.48411(10) 0.0330(4) Uani 1 1 d . . . . .
H25A H 0.732472 0.405940 0.509855 0.049 Uiso 1 1 calc R U . . .
H25B H 0.680074 0.536485 0.529649 0.049 Uiso 1 1 calc R U . . .
H25C H 0.799097 0.534302 0.461061 0.049 Uiso 1 1 calc R U . . .
C13 C 1.02799(19) 0.47426(19) 0.31840(11) 0.0363(4) Uani 1 1 d . . . . .
H13A H 0.997624 0.517862 0.370899 0.054 Uiso 1 1 calc R U . . .
H13B H 1.119620 0.552843 0.302451 0.054 Uiso 1 1 calc R U . . .
H13C H 1.063751 0.402366 0.331069 0.054 Uiso 1 1 calc R U . . .
C30 C 0.3129(2) 0.42914(18) 0.16369(10) 0.0329(3) Uani 1 1 d . . . . .
H30A H 0.358943 0.524573 0.208926 0.049 Uiso 1 1 calc R U . . .
H30B H 0.219998 0.419261 0.121330 0.049 Uiso 1 1 calc R U . . .
H30C H 0.400193 0.424533 0.132692 0.049 Uiso 1 1 calc R U . . .
C28 C -0.13421(19) -0.06503(18) 0.17675(12) 0.0364(4) Uani 1 1 d . . . . .
H28A H -0.129328 -0.121726 0.120051 0.055 Uiso 1 1 calc R U . . .
H28B H -0.216440 -0.028950 0.167072 0.055 Uiso 1 1 calc R U . . .
H28C H -0.167073 -0.129039 0.216327 0.055 Uiso 1 1 calc R U . . .
C29 C -0.0100(2) 0.1594(2) 0.08743(10) 0.0338(4) Uani 1 1 d . . . . .
H29A H -0.098197 0.186604 0.100651 0.051 Uiso 1 1 calc R U . . .
H29B H -0.060676 0.055414 0.052403 0.051 Uiso 1 1 calc R U . . .
H29C H 0.058982 0.223021 0.053880 0.051 Uiso 1 1 calc R U . . .
C26 C 0.4151(2) 0.1625(2) 0.47646(10) 0.0363(4) Uani 1 1 d . . . . .
H26A H 0.370102 0.055943 0.448385 0.054 Uiso 1 1 calc R U . . .
H26B H 0.343861 0.178681 0.516121 0.054 Uiso 1 1 calc R U . . .
H26C H 0.528692 0.201254 0.510448 0.054 Uiso 1 1 calc R U . . .
C14 C 1.0017(2) 0.60130(17) 0.16992(13) 0.0382(4) Uani 1 1 d . . . . .
H14A H 1.045943 0.586205 0.116421 0.057 Uiso 1 1 calc R U . . .
H14B H 1.091743 0.641355 0.222118 0.057 Uiso 1 1 calc R U . . .
H14C H 0.956228 0.671387 0.168863 0.057 Uiso 1 1 calc R U . . .
C12 C 0.8343(2) 0.1959(2) 0.38846(10) 0.0359(4) Uani 1 1 d . . . . .
H12A H 0.878734 0.299239 0.423707 0.054 Uiso 1 1 calc R U . . .
H12B H 0.926891 0.176448 0.373507 0.054 Uiso 1 1 calc R U . . .
H12C H 0.772660 0.129404 0.422602 0.054 Uiso 1 1 calc R U . . .
C15 C 0.7139(2) 0.45417(19) 0.03043(12) 0.0376(4) Uani 1 1 d . . . . .
H15A H 0.616192 0.386956 -0.016988 0.056 Uiso 1 1 calc R U . . .
H15B H 0.815859 0.478386 0.006634 0.056 Uiso 1 1 calc R U . . .
H15C H 0.706322 0.545475 0.055005 0.056 Uiso 1 1 calc R U . . .
C27 C 0.0647(2) -0.03773(19) 0.34719(12) 0.0381(4) Uani 1 1 d . . . . .
H27A H 0.123828 -0.098015 0.340250 0.057 Uiso 1 1 calc R U . . .
H27B H -0.055413 -0.101926 0.324505 0.057 Uiso 1 1 calc R U . . .
H27C H 0.084240 0.012860 0.409914 0.057 Uiso 1 1 calc R U . . .
C11 C 0.4930(2) -0.09228(19) 0.30661(12) 0.0378(4) Uani 1 1 d . . . . .
H11A H 0.539698 -0.060116 0.370152 0.057 Uiso 1 1 calc R U . . .
H11B H 0.523199 -0.167767 0.277145 0.057 Uiso 1 1 calc R U . . .
H11C H 0.370960 -0.134281 0.296856 0.057 Uiso 1 1 calc R U . . .

loop_
_atom_site_aniso_label
_atom_site_aniso_U_11
_atom_site_aniso_U_22
_atom_site_aniso_U_33
_atom_site_aniso_U_23
_atom_site_aniso_U_13
_atom_site_aniso_U_12
Mn1 0.01915(11) 0.01861(11) 0.01456(11) 0.00416(8) 0.00157(7) 0.01059(8)
C8 0.0163(6) 0.0164(6) 0.0167(6) 0.0023(5) 0.0029(5) 0.0070(5)
C7 0.0208(6) 0.0219(6) 0.0176(6) 0.0049(5) 0.0036(5) 0.0111(5)
C9 0.0173(6) 0.0218(6) 0.0181(6) 0.0026(5) 0.0019(5) 0.0111(5)
C1 0.0232(6) 0.0157(6) 0.0223(6) 0.0041(5) 0.0074(5) 0.0083(5)
C17 0.0226(6) 0.0208(6) 0.0220(6) 0.0009(5) 0.0011(5) 0.0130(5)
C3 0.0291(7) 0.0324(7) 0.0200(6) 0.0084(6) 0.0053(5) 0.0225(6)
C008 0.0214(6) 0.0222(6) 0.0185(6) 0.0040(5) 0.0031(5) 0.0139(5)
C19 0.0293(7) 0.0333(7) 0.0165(6) 0.0070(5) 0.0062(5) 0.0208(6)
C00A 0.0226(7) 0.0250(7) 0.0186(6) 0.0058(5) 0.0058(5) 0.0148(6)
C23 0.0251(7) 0.0278(7) 0.0193(6) 0.0050(5) 0.0027(5) 0.0177(6)
C6 0.0263(7) 0.0235(7) 0.0246(7) 0.0101(5) 0.0087(5) 0.0138(6)
C5 0.0206(6) 0.0178(6) 0.0330(8) 0.0038(5) 0.0078(6) 0.0072(5)
C4 0.0161(6) 0.0218(6) 0.0243(7) -0.0017(5) 0.0003(5) 0.0070(5)
C18 0.0243(7) 0.0309(7) 0.0180(6) -0.0010(5) -0.0001(5) 0.0178(6)
C20 0.0241(7) 0.0239(7) 0.0277(7) 0.0062(6) 0.0092(6) 0.0123(6)
C2 0.0328(7) 0.0239(7) 0.0265(7) 0.0113(6) 0.0120(6) 0.0190(6)
C21 0.0195(6) 0.0272(7) 0.0279(7) 0.0000(6) 0.0037(5) 0.0119(6)
C22 0.0230(7) 0.0327(7) 0.0197(6) 0.0002(6) 0.0007(5) 0.0177(6)
C16 0.0241(7) 0.0343(8) 0.0217(7) 0.0063(6) -0.0016(5) 0.0120(6)
C10 0.0272(7) 0.0202(7) 0.0325(8) 0.0016(6) 0.0079(6) 0.0012(6)
C24 0.0286(7) 0.0202(7) 0.0409(9) 0.0041(6) 0.0026(6) 0.0109(6)
C25 0.0299(8) 0.0424(9) 0.0222(7) -0.0055(6) -0.0048(6) 0.0212(7)
C13 0.0206(7) 0.0397(9) 0.0311(8) -0.0025(7) -0.0038(6) 0.0055(6)
C30 0.0399(9) 0.0358(8) 0.0286(8) 0.0140(6) 0.0028(6) 0.0209(7)
C28 0.0226(7) 0.0331(8) 0.0429(9) -0.0013(7) 0.0017(7) 0.0095(6)
C29 0.0302(8) 0.0465(9) 0.0240(7) 0.0003(7) -0.0035(6) 0.0231(7)
C26 0.0431(9) 0.0546(10) 0.0250(7) 0.0196(7) 0.0107(7) 0.0301(8)
C14 0.0284(8) 0.0241(8) 0.0556(11) 0.0121(7) 0.0107(7) 0.0054(6)
C12 0.0414(9) 0.0559(10) 0.0252(7) 0.0131(7) 0.0032(7) 0.0355(8)
C15 0.0450(9) 0.0367(9) 0.0376(9) 0.0226(7) 0.0124(7) 0.0182(8)
C27 0.0388(9) 0.0324(8) 0.0434(9) 0.0165(7) 0.0126(7) 0.0131(7)
C11 0.0539(10) 0.0337(8) 0.0449(9) 0.0244(7) 0.0240(8) 0.0284(8)

loop_
_atom_type_symbol
_atom_type_description
_atom_type_scat_dispersion_real
_atom_type_scat_dispersion_imag
_atom_type_scat_source
C C 0.0181 0.0091 'International Tables Vol C Tables 4.2.6.8 and 6.1.1.4'
H H 0.0000 0.0000 'International Tables Vol C Tables 4.2.6.8 and 6.1.1.4'
Mn Mn -0.5299 2.8052 'International Tables Vol C Tables 4.2.6.8 and 6.1.1.4'

loop_
_geom_angle_atom_site_label_1
_geom_angle_atom_site_label_2
_geom_angle_atom_site_label_3
_geom_angle
_geom_angle_site_symmetry_1
_geom_angle_site_symmetry_3
_geom_angle_publ_flag
C8 Mn1 C9 38.81(5) . . ?
C8 Mn1 C00A 135.76(5) . . ?
C9 Mn1 C00A 173.05(5) . . ?
C1 Mn1 C8 39.48(5) . . ?
C1 Mn1 C9 66.27(5) . . ?
C1 Mn1 C008 118.40(5) . . ?
C1 Mn1 C00A 112.13(5) . . ?
C17 Mn1 C8 117.94(5) . . ?
C17 Mn1 C9 111.18(5) . . ?
C17 Mn1 C1 148.24(5) . . ?
C17 Mn1 C3 132.19(6) . . ?
C17 Mn1 C008 39.72(5) . . ?
C17 Mn1 C19 67.59(6) . . ?
C17 Mn1 C00A 66.31(5) . . ?
C3 Mn1 C8 66.33(5) . . ?
C3 Mn1 C9 39.58(5) . . ?
C3 Mn1 C1 67.53(5) . . ?
C3 Mn1 C008 171.64(5) . . ?
C3 Mn1 C19 114.88(5) . . ?
C3 Mn1 C00A 146.93(5) . . ?
C008 Mn1 C8 113.91(5) . . ?
C008 Mn1 C9 135.42(5) . . ?
C008 Mn1 C00A 38.61(5) . . ?
C19 Mn1 C8 172.06(5) . . ?
C19 Mn1 C9 146.68(5) . . ?
C19 Mn1 C1 132.90(6) . . ?
C19 Mn1 C008 66.14(5) . . ?
C19 Mn1 C00A 39.39(5) . . ?
C18 Mn1 C8 147.89(6) . . ?
C18 Mn1 C9 116.89(5) . . ?
C18 Mn1 C1 171.09(6) . . ?
C18 Mn1 C17 39.99(5) . . ?
C18 Mn1 C3 109.12(5) . . ?
C18 Mn1 C008 65.91(5) . . ?
C18 Mn1 C19 39.97(6) . . ?
C18 Mn1 C00A 65.78(5) . . ?
C2 Mn1 C8 65.70(5) . . ?
C2 Mn1 C9 65.81(5) . . ?
C2 Mn1 C1 39.78(5) . . ?
C2 Mn1 C17 170.85(6) . . ?
C2 Mn1 C3 39.99(6) . . ?
C2 Mn1 C008 148.30(6) . . ?
C2 Mn1 C19 109.77(6) . . ?
C2 Mn1 C00A 117.71(5) . . ?
C2 Mn1 C18 132.51(6) . . ?
C7 C8 Mn1 123.18(9) . . ?
C7 C8 C9 120.35(12) . . ?
C7 C8 C1 131.22(12) . . ?
C9 C8 Mn1 70.81(7) . . ?
C9 C8 C1 108.24(11) . . ?
C1 C8 Mn1 67.86(7) . . ?
C8 C7 C16 119.16(12) . . ?
C6 C7 C8 118.22(12) . . ?
C6 C7 C16 122.62(12) . . ?
C8 C9 Mn1 70.37(7) . . ?
C8 C9 C3 107.73(11) . . ?
C3 C9 Mn1 67.40(7) . . ?
C4 C9 Mn1 124.56(10) . . ?
C4 C9 C8 119.96(12) . . ?
C4 C9 C3 132.19(12) . . ?
C8 C1 Mn1 72.66(7) . . ?
C8 C1 C10 128.47(13) . . ?
C2 C1 Mn1 69.60(8) . . ?
C2 C1 C8 107.18(12) . . ?
C2 C1 C10 124.21(13) . . ?
C10 C1 Mn1 126.10(10) . . ?
C008 C17 Mn1 72.75(8) . . ?
C008 C17 C24 128.85(13) . . ?
C18 C17 Mn1 69.77(8) . . ?
C18 C17 C008 107.02(12) . . ?
C18 C17 C24 124.04(13) . . ?
C24 C17 Mn1 125.18(10) . . ?
C9 C3 Mn1 73.02(8) . . ?
C9 C3 C12 129.00(14) . . ?
C2 C3 Mn1 69.70(8) . . ?
C2 C3 C9 107.15(11) . . ?
C2 C3 C12 123.57(14) . . ?
C12 C3 Mn1 127.10(10) . . ?
C17 C008 Mn1 67.53(7) . . ?
C00A C008 Mn1 71.19(8) . . ?
C00A C008 C17 108.27(12) . . ?
C23 C008 Mn1 123.73(10) . . ?
C23 C008 C17 131.45(13) . . ?
C23 C008 C00A 120.14(12) . . ?
C00A C19 Mn1 73.29(8) . . ?
C00A C19 C26 128.70(14) . . ?
C18 C19 Mn1 69.66(8) . . ?
C18 C19 C00A 107.53(12) . . ?
C18 C19 C26 123.42(13) . . ?
C26 C19 Mn1 127.54(11) . . ?
C008 C00A Mn1 70.20(8) . . ?
C008 C00A C19 107.83(12) . . ?
C008 C00A C20 119.99(12) . . ?
C19 C00A Mn1 67.31(7) . . ?
C20 C00A Mn1 125.32(10) . . ?
C20 C00A C19 132.09(13) . . ?
C008 C23 C30 119.15(13) . . ?
C22 C23 C008 118.68(13) . . ?
C22 C23 C30 122.13(13) . . ?
C7 C6 C5 121.04(13) . . ?
C7 C6 C15 121.11(13) . . ?
C5 C6 C15 117.84(13) . . ?
C6 C5 C14 117.32(14) . . ?
C4 C5 C6 122.01(12) . . ?
C4 C5 C14 120.67(14) . . ?
C9 C4 C13 118.83(14) . . ?
C5 C4 C9 118.33(12) . . ?
C5 C4 C13 122.83(13) . . ?
C17 C18 Mn1 70.24(8) . . ?
C17 C18 C19 109.18(12) . . ?
C17 C18 C25 125.43(14) . . ?
C19 C18 Mn1 70.37(8) . . ?
C19 C18 C25 125.26(14) . . ?
C25 C18 Mn1 128.84(10) . . ?
C00A C20 C27 118.64(13) . . ?
C21 C20 C00A 118.42(13) . . ?
C21 C20 C27 122.90(14) . . ?
C1 C2 Mn1 70.62(8) . . ?
C1 C2 C3 109.55(12) . . ?
C1 C2 C11 124.56(14) . . ?
C3 C2 Mn1 70.31(8) . . ?
C3 C2 C11 125.74(14) . . ?
C11 C2 Mn1 128.87(11) . . ?
C20 C21 C22 121.50(13) . . ?
C20 C21 C28 121.33(14) . . ?
C22 C21 C28 117.16(13) . . ?
C23 C22 C21 121.24(13) . . ?
C23 C22 C29 120.72(14) . . ?
C21 C22 C29 118.04(13) . . ?
C7 C16 H16A 109.5 . . ?
C7 C16 H16B 109.5 . . ?
C7 C16 H16C 109.5 . . ?
H16A C16 H16B 109.5 . . ?
H16A C16 H16C 109.5 . . ?
H16B C16 H16C 109.5 . . ?
C1 C10 H10A 109.5 . . ?
C1 C10 H10B 109.5 . . ?
C1 C10 H10C 109.5 . . ?
H10A C10 H10B 109.5 . . ?
H10A C10 H10C 109.5 . . ?
H10B C10 H10C 109.5 . . ?
C17 C24 H24A 109.5 . . ?
C17 C24 H24B 109.5 . . ?
C17 C24 H24C 109.5 . . ?
H24A C24 H24B 109.5 . . ?
H24A C24 H24C 109.5 . . ?
H24B C24 H24C 109.5 . . ?
C18 C25 H25A 109.5 . . ?
C18 C25 H25B 109.5 . . ?
C18 C25 H25C 109.5 . . ?
H25A C25 H25B 109.5 . . ?
H25A C25 H25C 109.5 . . ?
H25B C25 H25C 109.5 . . ?
C4 C13 H13A 109.5 . . ?
C4 C13 H13B 109.5 . . ?
C4 C13 H13C 109.5 . . ?
H13A C13 H13B 109.5 . . ?
H13A C13 H13C 109.5 . . ?
H13B C13 H13C 109.5 . . ?
C23 C30 H30A 109.5 . . ?
C23 C30 H30B 109.5 . . ?
C23 C30 H30C 109.5 . . ?
H30A C30 H30B 109.5 . . ?
H30A C30 H30C 109.5 . . ?
H30B C30 H30C 109.5 . . ?
C21 C28 H28A 109.5 . . ?
C21 C28 H28B 109.5 . . ?
C21 C28 H28C 109.5 . . ?
H28A C28 H28B 109.5 . . ?
H28A C28 H28C 109.5 . . ?
H28B C28 H28C 109.5 . . ?
C22 C29 H29A 109.5 . . ?
C22 C29 H29B 109.5 . . ?
C22 C29 H29C 109.5 . . ?
H29A C29 H29B 109.5 . . ?
H29A C29 H29C 109.5 . . ?
H29B C29 H29C 109.5 . . ?
C19 C26 H26A 109.5 . . ?
C19 C26 H26B 109.5 . . ?
C19 C26 H26C 109.5 . . ?
H26A C26 H26B 109.5 . . ?
H26A C26 H26C 109.5 . . ?
H26B C26 H26C 109.5 . . ?
C5 C14 H14A 109.5 . . ?
C5 C14 H14B 109.5 . . ?
C5 C14 H14C 109.5 . . ?
H14A C14 H14B 109.5 . . ?
H14A C14 H14C 109.5 . . ?
H14B C14 H14C 109.5 . . ?
C3 C12 H12A 109.5 . . ?
C3 C12 H12B 109.5 . . ?
C3 C12 H12C 109.5 . . ?
H12A C12 H12B 109.5 . . ?
H12A C12 H12C 109.5 . . ?
H12B C12 H12C 109.5 . . ?
C6 C15 H15A 109.5 . . ?
C6 C15 H15B 109.5 . . ?
C6 C15 H15C 109.5 . . ?
H15A C15 H15B 109.5 . . ?
H15A C15 H15C 109.5 . . ?
H15B C15 H15C 109.5 . . ?
C20 C27 H27A 109.5 . . ?
C20 C27 H27B 109.5 . . ?
C20 C27 H27C 109.5 . . ?
H27A C27 H27B 109.5 . . ?
H27A C27 H27C 109.5 . . ?
H27B C27 H27C 109.5 . . ?
C2 C11 H11A 109.5 . . ?
C2 C11 H11B 109.5 . . ?
C2 C11 H11C 109.5 . . ?
H11A C11 H11B 109.5 . . ?
H11A C11 H11C 109.5 . . ?
H11B C11 H11C 109.5 . . ?

loop_
_geom_bond_atom_site_label_1
_geom_bond_atom_site_label_2
_geom_bond_distance
_geom_bond_site_symmetry_2
_geom_bond_publ_flag
Mn1 C8 2.1683(13) . ?
Mn1 C9 2.1742(13) . ?
Mn1 C1 2.1041(13) . ?
Mn1 C17 2.0970(14) . ?
Mn1 C3 2.0988(14) . ?
Mn1 C008 2.1671(13) . ?
Mn1 C19 2.1002(14) . ?
Mn1 C00A 2.1803(13) . ?
Mn1 C18 2.0907(13) . ?
Mn1 C2 2.0906(14) . ?
C8 C7 1.4302(18) . ?
C8 C9 1.4429(17) . ?
C8 C1 1.4444(17) . ?
C7 C6 1.3822(19) . ?
C7 C16 1.5075(18) . ?
C9 C3 1.4484(19) . ?
C9 C4 1.4328(19) . ?
C1 C2 1.427(2) . ?
C1 C10 1.5064(19) . ?
C17 C008 1.4502(19) . ?
C17 C18 1.432(2) . ?
C17 C24 1.505(2) . ?
C3 C2 1.432(2) . ?
C3 C12 1.5040(19) . ?
C008 C00A 1.4374(19) . ?
C008 C23 1.4326(18) . ?
C19 C00A 1.4446(19) . ?
C19 C18 1.432(2) . ?
C19 C26 1.502(2) . ?
C00A C20 1.4404(19) . ?
C23 C22 1.380(2) . ?
C23 C30 1.507(2) . ?
C6 C5 1.443(2) . ?
C6 C15 1.513(2) . ?
C5 C4 1.368(2) . ?
C5 C14 1.5181(19) . ?
C4 C13 1.5113(19) . ?
C18 C25 1.5016(19) . ?
C20 C21 1.378(2) . ?
C20 C27 1.511(2) . ?
C2 C11 1.504(2) . ?
C21 C22 1.441(2) . ?
C21 C28 1.520(2) . ?
C22 C29 1.5168(19) . ?
C16 H16A 0.9800 . ?
C16 H16B 0.9800 . ?
C16 H16C 0.9800 . ?
C10 H10A 0.9800 . ?
C10 H10B 0.9800 . ?
C10 H10C 0.9800 . ?
C24 H24A 0.9800 . ?
C24 H24B 0.9800 . ?
C24 H24C 0.9800 . ?
C25 H25A 0.9800 . ?
C25 H25B 0.9800 . ?
C25 H25C 0.9800 . ?
C13 H13A 0.9800 . ?
C13 H13B 0.9800 . ?
C13 H13C 0.9800 . ?
C30 H30A 0.9800 . ?
C30 H30B 0.9800 . ?
C30 H30C 0.9800 . ?
C28 H28A 0.9800 . ?
C28 H28B 0.9800 . ?
C28 H28C 0.9800 . ?
C29 H29A 0.9800 . ?
C29 H29B 0.9800 . ?
C29 H29C 0.9800 . ?
C26 H26A 0.9800 . ?
C26 H26B 0.9800 . ?
C26 H26C 0.9800 . ?
C14 H14A 0.9800 . ?
C14 H14B 0.9800 . ?
C14 H14C 0.9800 . ?
C12 H12A 0.9800 . ?
C12 H12B 0.9800 . ?
C12 H12C 0.9800 . ?
C15 H15A 0.9800 . ?
C15 H15B 0.9800 . ?
C15 H15C 0.9800 . ?
C27 H27A 0.9800 . ?
C27 H27B 0.9800 . ?
C27 H27C 0.9800 . ?
C11 H11A 0.9800 . ?
C11 H11B 0.9800 . ?
C11 H11C 0.9800 . ?

loop_
_geom_torsion_atom_site_label_1
_geom_torsion_atom_site_label_2
_geom_torsion_atom_site_label_3
_geom_torsion_atom_site_label_4
_geom_torsion
_geom_torsion_site_symmetry_1
_geom_torsion_site_symmetry_2
_geom_torsion_site_symmetry_3
_geom_torsion_site_symmetry_4
_geom_torsion_publ_flag
Mn1 C8 C7 C6 88.92(14) . . . . ?
Mn1 C8 C7 C16 -90.94(14) . . . . ?
Mn1 C8 C9 C3 57.16(9) . . . . ?
Mn1 C8 C9 C4 -119.31(12) . . . . ?
Mn1 C8 C1 C2 -61.39(9) . . . . ?
Mn1 C8 C1 C10 122.70(15) . . . . ?
Mn1 C9 C3 C2 61.71(9) . . . . ?
Mn1 C9 C3 C12 -124.36(16) . . . . ?
Mn1 C9 C4 C5 -86.88(15) . . . . ?
Mn1 C9 C4 C13 93.96(15) . . . . ?
Mn1 C1 C2 C3 -59.74(10) . . . . ?
Mn1 C1 C2 C11 124.44(15) . . . . ?
Mn1 C17 C008 C00A 59.73(9) . . . . ?
Mn1 C17 C008 C23 -115.88(15) . . . . ?
Mn1 C17 C18 C19 -59.81(10) . . . . ?
Mn1 C17 C18 C25 124.20(14) . . . . ?
Mn1 C3 C2 C1 59.93(10) . . . . ?
Mn1 C3 C2 C11 -124.31(15) . . . . ?
Mn1 C008 C00A C19 56.88(9) . . . . ?
Mn1 C008 C00A C20 -120.12(12) . . . . ?
Mn1 C008 C23 C22 86.48(15) . . . . ?
Mn1 C008 C23 C30 -95.86(15) . . . . ?
Mn1 C19 C00A C008 -58.66(9) . . . . ?
Mn1 C19 C00A C20 117.83(15) . . . . ?
Mn1 C19 C18 C17 59.72(10) . . . . ?
Mn1 C19 C18 C25 -124.28(14) . . . . ?
Mn1 C00A C20 C21 -84.44(16) . . . . ?
Mn1 C00A C20 C27 97.73(15) . . . . ?
C8 C7 C6 C5 -2.2(2) . . . . ?
C8 C7 C6 C15 178.88(13) . . . . ?
C8 C9 C3 Mn1 -59.00(9) . . . . ?
C8 C9 C3 C2 2.71(15) . . . . ?
C8 C9 C3 C12 176.64(14) . . . . ?
C8 C9 C4 C5 -1.1(2) . . . . ?
C8 C9 C4 C13 179.74(12) . . . . ?
C8 C1 C2 Mn1 63.39(9) . . . . ?
C8 C1 C2 C3 3.65(16) . . . . ?
C8 C1 C2 C11 -172.17(13) . . . . ?
C7 C8 C9 Mn1 117.89(12) . . . . ?
C7 C8 C9 C3 175.05(12) . . . . ?
C7 C8 C9 C4 -1.43(19) . . . . ?
C7 C8 C1 Mn1 -115.41(15) . . . . ?
C7 C8 C1 C2 -176.80(13) . . . . ?
C7 C8 C1 C10 7.3(2) . . . . ?
C7 C6 C5 C4 -0.3(2) . . . . ?
C7 C6 C5 C14 -179.53(13) . . . . ?
C9 C8 C7 C6 3.06(19) . . . . ?
C9 C8 C7 C16 -176.80(12) . . . . ?
C9 C8 C1 Mn1 59.49(9) . . . . ?
C9 C8 C1 C2 -1.90(15) . . . . ?
C9 C8 C1 C10 -177.81(14) . . . . ?
C9 C3 C2 Mn1 -63.89(9) . . . . ?
C9 C3 C2 C1 -3.96(16) . . . . ?
C9 C3 C2 C11 171.80(13) . . . . ?
C1 C8 C7 C6 177.45(13) . . . . ?
C1 C8 C7 C16 -2.4(2) . . . . ?
C1 C8 C9 Mn1 -57.67(9) . . . . ?
C1 C8 C9 C3 -0.51(15) . . . . ?
C1 C8 C9 C4 -176.98(12) . . . . ?
C17 C008 C00A Mn1 -57.47(9) . . . . ?
C17 C008 C00A C19 -0.60(15) . . . . ?
C17 C008 C00A C20 -177.59(12) . . . . ?
C17 C008 C23 C22 175.14(13) . . . . ?
C17 C008 C23 C30 -7.2(2) . . . . ?
C3 C9 C4 C5 -176.57(14) . . . . ?
C3 C9 C4 C13 4.3(2) . . . . ?
C008 C17 C18 Mn1 63.68(9) . . . . ?
C008 C17 C18 C19 3.87(16) . . . . ?
C008 C17 C18 C25 -172.12(13) . . . . ?
C008 C00A C20 C21 1.5(2) . . . . ?
C008 C00A C20 C27 -176.31(13) . . . . ?
C008 C23 C22 C21 1.3(2) . . . . ?
C008 C23 C22 C29 -179.36(12) . . . . ?
C19 C00A C20 C21 -174.61(14) . . . . ?
C19 C00A C20 C27 7.6(2) . . . . ?
C00A C008 C23 C22 0.0(2) . . . . ?
C00A C008 C23 C30 177.62(13) . . . . ?
C00A C19 C18 Mn1 -63.99(9) . . . . ?
C00A C19 C18 C17 -4.26(16) . . . . ?
C00A C19 C18 C25 171.73(13) . . . . ?
C00A C20 C21 C22 -0.3(2) . . . . ?
C00A C20 C21 C28 179.98(13) . . . . ?
C23 C008 C00A Mn1 118.72(12) . . . . ?
C23 C008 C00A C19 175.60(12) . . . . ?
C23 C008 C00A C20 -1.4(2) . . . . ?
C6 C5 C4 C9 2.0(2) . . . . ?
C6 C5 C4 C13 -178.89(14) . . . . ?
C4 C9 C3 Mn1 116.88(15) . . . . ?
C4 C9 C3 C2 178.59(14) . . . . ?
C4 C9 C3 C12 -7.5(3) . . . . ?
C18 C17 C008 Mn1 -61.72(9) . . . . ?
C18 C17 C008 C00A -1.99(15) . . . . ?
C18 C17 C008 C23 -177.60(14) . . . . ?
C18 C19 C00A Mn1 61.62(9) . . . . ?
C18 C19 C00A C008 2.96(15) . . . . ?
C18 C19 C00A C20 179.45(14) . . . . ?
C20 C21 C22 C23 -1.2(2) . . . . ?
C20 C21 C22 C29 179.47(13) . . . . ?
C16 C7 C6 C5 177.62(13) . . . . ?
C16 C7 C6 C15 -1.3(2) . . . . ?
C10 C1 C2 Mn1 -120.48(14) . . . . ?
C10 C1 C2 C3 179.77(13) . . . . ?
C10 C1 C2 C11 4.0(2) . . . . ?
C24 C17 C008 Mn1 121.63(15) . . . . ?
C24 C17 C008 C00A -178.63(14) . . . . ?
C24 C17 C008 C23 5.8(3) . . . . ?
C24 C17 C18 Mn1 -119.47(14) . . . . ?
C24 C17 C18 C19 -179.28(13) . . . . ?
C24 C17 C18 C25 4.7(2) . . . . ?
C30 C23 C22 C21 -176.27(13) . . . . ?
C30 C23 C22 C29 3.0(2) . . . . ?
C28 C21 C22 C23 178.57(13) . . . . ?
C28 C21 C22 C29 -0.76(19) . . . . ?
C26 C19 C00A Mn1 -125.08(16) . . . . ?
C26 C19 C00A C008 176.27(14) . . . . ?
C26 C19 C00A C20 -7.2(3) . . . . ?
C26 C19 C18 Mn1 122.27(14) . . . . ?
C26 C19 C18 C17 -178.00(13) . . . . ?
C26 C19 C18 C25 -2.0(2) . . . . ?
C14 C5 C4 C9 -178.82(13) . . . . ?
C14 C5 C4 C13 0.3(2) . . . . ?
C12 C3 C2 Mn1 121.77(14) . . . . ?
C12 C3 C2 C1 -178.30(13) . . . . ?
C12 C3 C2 C11 -2.5(2) . . . . ?
C15 C6 C5 C4 178.61(14) . . . . ?
C15 C6 C5 C14 -0.6(2) . . . . ?
C27 C20 C21 C22 177.46(14) . . . . ?
C27 C20 C21 C28 -2.3(2) . . . . ?
